data_7023019
loop_
_publ_author_name
'Wang, Xuan'
'Li, Xiu-Bing'
'Yan, Ren-He'
'Wang, Yan-Qin'
'Gao, En-Qing'

_publ_section_title
;
 Diverse manganese(II) coordination polymers derived from achiral/chiral
 imidazolium-carboxylate zwitterions and azide: structure and magnetic
 properties.
;
_journal_issue 27
_journal_name_full 'Dalton transactions (Cambridge, England : 2003)'
_journal_page_first 10000
_journal_page_last 10010
_journal_paper_doi 10.1039/c3dt50510c
_journal_volume 42
_journal_year 2013
_chemical_formula_sum 'C18 H26 Mn3 N16 O10'
_chemical_formula_weight 791.37
_chemical_name_systematic
;
?
;
_space_group_IT_number 14
_symmetry_cell_setting monoclinic
_symmetry_space_group_name_Hall '-P 2ybc'
_symmetry_space_group_name_H-M 'P 1 21/c 1'
_atom_sites_solution_hydrogens geom
_atom_sites_solution_primary direct
_atom_sites_solution_secondary difmap
_audit_creation_method SHELXL-97
_cell_angle_alpha 90.00
_cell_angle_beta 104.91(4)
_cell_angle_gamma 90.00
_cell_formula_units_Z 2
_cell_length_a 9.243(4)
_cell_length_b 18.103(8)
_cell_length_c 9.337(4)
_cell_measurement_reflns_used 7436
_cell_measurement_temperature 293(2)
_cell_measurement_theta_max 27.55
_cell_measurement_theta_min 2.48
_cell_volume 1509.7(12)
_computing_cell_refinement 'Bruker SMART'
_computing_data_collection 'Bruker SMART'
_computing_data_reduction 'Bruker SHELXTL'
_computing_molecular_graphics 'Bruker SHELXTL'
_computing_publication_material 'Bruker SHELXTL'
_computing_structure_refinement 'SHELXL-97 (Sheldrick, 1997)'
_computing_structure_solution 'SHELXS-97 (Sheldrick, 1990)'
_diffrn_ambient_temperature 293(2)
_diffrn_measured_fraction_theta_full 0.989
_diffrn_measured_fraction_theta_max 0.989
_diffrn_measurement_device_type 'CCD area detector'
_diffrn_measurement_method 'phi and omega scans'
_diffrn_radiation_monochromator graphite
_diffrn_radiation_source 'fine-focus sealed tube'
_diffrn_radiation_type MoK\a
_diffrn_radiation_wavelength 0.71073
_diffrn_reflns_av_R_equivalents 0.0166
_diffrn_reflns_av_unetI/netI 0.0195
_diffrn_reflns_limit_h_max 8
_diffrn_reflns_limit_h_min -11
_diffrn_reflns_limit_k_max 22
_diffrn_reflns_limit_k_min -22
_diffrn_reflns_limit_l_max 11
_diffrn_reflns_limit_l_min -11
_diffrn_reflns_number 8224
_diffrn_reflns_theta_full 26.01
_diffrn_reflns_theta_max 26.01
_diffrn_reflns_theta_min 2.25
_exptl_absorpt_coefficient_mu 1.314
_exptl_absorpt_correction_T_max 0.9158
_exptl_absorpt_correction_T_min 0.8700
_exptl_absorpt_correction_type multi-scan
_exptl_absorpt_process_details 'SADABS (Bruker, 1999)'
_exptl_crystal_colour yellow
_exptl_crystal_density_diffrn 1.741
_exptl_crystal_density_method 'not measured'
_exptl_crystal_description block
_exptl_crystal_F_000 802
_exptl_crystal_size_max 0.08
_exptl_crystal_size_mid 0.06
_exptl_crystal_size_min 0.03
_refine_diff_density_max 0.814
_refine_diff_density_min -0.573
_refine_diff_density_rms 0.081
_refine_ls_extinction_method none
_refine_ls_goodness_of_fit_ref 1.118
_refine_ls_hydrogen_treatment mixed
_refine_ls_matrix_type full
_refine_ls_number_parameters 222
_refine_ls_number_reflns 2930
_refine_ls_number_restraints 9
_refine_ls_restrained_S_all 1.156
_refine_ls_R_factor_all 0.0517
_refine_ls_R_factor_gt 0.0471
_refine_ls_shift/su_max 0.000
_refine_ls_shift/su_mean 0.000
_refine_ls_structure_factor_coef Fsqd
_refine_ls_weighting_details 'calc w=1/[\s^2^(Fo^2^)+(0.0595P)^2^+2.4912P] where P=(Fo^2^+2Fc^2^)/3'
_refine_ls_weighting_scheme calc
_refine_ls_wR_factor_gt 0.1236
_refine_ls_wR_factor_ref 0.1269
_reflns_number_gt 2614
_reflns_number_total 2930
_reflns_threshold_expression >2sigma(I)
_cod_data_source_file c3dt50510c.txt
_cod_data_source_block 925292
_cod_depositor_comments
;
The following automatic conversions were performed:

'_symmetry_cell_setting' value 'Monoclinic' changed to 'monoclinic'
according to /home/saulius/struct/CIF-dictionaries/cif_core.dic
dictionary named 'cif_core.dic' version 2.4.2 from 2011-04-26.

Automatic conversion script
Id: cif_fix_values 1891 2012-01-12 08:04:46Z andrius 
;
_cod_original_cell_volume 1509.9(11)
_cod_original_sg_symbol_H-M P21/C
_cod_database_code 7023019

loop_
_symmetry_equiv_pos_as_xyz
'x, y, z'
'-x, y+1/2, -z+1/2'
'-x, -y, -z'
'x, -y-1/2, z-1/2'

loop_
_atom_site_label
_atom_site_type_symbol
_atom_site_fract_x
_atom_site_fract_y
_atom_site_fract_z
_atom_site_U_iso_or_equiv
_atom_site_adp_type
_atom_site_occupancy
_atom_site_symmetry_multiplicity
_atom_site_calc_flag
_atom_site_refinement_flags
Mn1 Mn -0.25411(6) 0.16001(3) 0.85472(6) 0.02980(18) Uani 1 1 d .
Mn2 Mn 0.0000 0.0000 1.0000 0.0315(2) Uani 1 2 d S
C1 C 0.0122(4) 0.1066(2) 0.7329(4) 0.0367(8) Uani 1 1 d .
C2 C 0.1330(5) 0.1279(3) 0.6564(7) 0.0625(14) Uani 1 1 d .
H2A H 0.0808 0.1432 0.5557 0.075 Uiso 1 1 calc R
C3 C 0.3374(5) 0.0360(3) 0.7468(5) 0.0526(11) Uani 1 1 d .
H3A H 0.3705 0.0540 0.8430 0.063 Uiso 1 1 calc R
C4 C 0.2107(6) 0.0227(3) 0.5161(6) 0.0617(12) Uani 1 1 d .
H4A H 0.1408 0.0299 0.4258 0.074 Uiso 1 1 calc R
C5 C 0.3142(5) -0.0301(3) 0.5476(5) 0.0535(11) Uani 1 1 d .
H5A H 0.3302 -0.0663 0.4826 0.064 Uiso 1 1 calc R
C6 C 0.5253(4) -0.0633(2) 0.7781(5) 0.0481(10) Uani 1 1 d .
H6A H 0.5012 -0.0797 0.8694 0.058 Uiso 1 1 calc R
C7 C 0.6614(4) -0.01078(19) 0.8262(4) 0.0365(8) Uani 1 1 d .
C8 C 0.2218(8) 0.1902(4) 0.7241(10) 0.105(2) Uani 1 1 d U
H8A H 0.2951 0.2013 0.6707 0.157 Uiso 1 1 calc R
H8B H 0.2714 0.1786 0.8251 0.157 Uiso 1 1 calc R
H8C H 0.1579 0.2323 0.7216 0.157 Uiso 1 1 calc R
C9 C 0.5562(7) -0.1302(3) 0.7028(8) 0.0793(17) Uani 1 1 d .
H9A H 0.4679 -0.1604 0.6769 0.119 Uiso 1 1 calc R
H9B H 0.6360 -0.1573 0.7676 0.119 Uiso 1 1 calc R
H9C H 0.5850 -0.1167 0.6146 0.119 Uiso 1 1 calc R
N1 N -0.0958(4) 0.10612(19) 1.0484(4) 0.0460(8) Uani 1 1 d .
N2 N -0.0556(5) 0.1281(2) 1.1669(4) 0.0606(11) Uani 1 1 d .
N3 N -0.0037(9) 0.1508(4) 1.2849(6) 0.122(3) Uani 1 1 d .
N4 N -0.4148(5) 0.1864(2) 0.9950(5) 0.0585(10) Uani 1 1 d .
N5 N -0.4048(4) 0.2390(2) 1.0730(4) 0.0464(8) Uani 1 1 d .
N6 N -0.4009(4) 0.2910(2) 1.1496(4) 0.0484(8) Uani 1 1 d .
N7 N 0.2261(4) 0.0639(2) 0.6408(4) 0.0501(9) Uani 1 1 d .
N8 N 0.3930(3) -0.02172(18) 0.6923(4) 0.0414(7) Uani 1 1 d .
O1 O -0.0881(3) 0.15442(16) 0.7242(3) 0.0456(7) Uani 1 1 d .
O2 O 0.0187(3) 0.04483(15) 0.7909(3) 0.0471(7) Uani 1 1 d .
O3 O 0.6439(3) 0.05560(13) 0.7925(3) 0.0428(6) Uani 1 1 d .
O4 O 0.7761(3) -0.04177(15) 0.9004(4) 0.0546(8) Uani 1 1 d .
O5 O -0.1588(5) 0.2669(2) 0.9427(4) 0.0723(11) Uani 1 1 d D
H5C H -0.159(8) 0.286(3) 1.027(4) 0.108 Uiso 1 1 d D
H5B H -0.131(8) 0.299(3) 0.888(6) 0.108 Uiso 1 1 d D

loop_
_atom_site_aniso_label
_atom_site_aniso_U_11
_atom_site_aniso_U_22
_atom_site_aniso_U_33
_atom_site_aniso_U_23
_atom_site_aniso_U_13
_atom_site_aniso_U_12
Mn1 0.0291(3) 0.0250(3) 0.0331(3) -0.00084(19) 0.0039(2) 0.00130(19)
Mn2 0.0253(4) 0.0308(4) 0.0348(4) 0.0066(3) 0.0016(3) 0.0047(3)
C1 0.0296(18) 0.042(2) 0.0368(19) 0.0041(16) 0.0056(15) 0.0064(15)
C2 0.045(2) 0.052(3) 0.098(4) 0.026(3) 0.034(3) 0.017(2)
C3 0.044(2) 0.058(3) 0.052(3) -0.008(2) 0.0057(19) 0.016(2)
C4 0.051(3) 0.073(3) 0.050(3) 0.008(2) -0.007(2) 0.004(2)
C5 0.053(3) 0.055(3) 0.046(2) -0.007(2) 0.002(2) -0.001(2)
C6 0.034(2) 0.032(2) 0.070(3) 0.0009(18) -0.0013(19) 0.0011(16)
C7 0.0299(18) 0.0309(18) 0.043(2) -0.0036(15) -0.0002(15) 0.0014(14)
C8 0.076(3) 0.082(4) 0.163(5) -0.019(4) 0.043(3) -0.006(3)
C9 0.067(3) 0.047(3) 0.113(5) -0.014(3) 0.004(3) -0.002(2)
N1 0.050(2) 0.0446(19) 0.0356(19) -0.0025(15) -0.0043(15) 0.0159(15)
N2 0.090(3) 0.047(2) 0.039(2) -0.0002(17) 0.005(2) 0.028(2)
N3 0.186(7) 0.110(5) 0.046(3) -0.026(3) -0.011(3) 0.071(5)
N4 0.059(2) 0.059(2) 0.063(2) -0.017(2) 0.026(2) -0.0073(19)
N5 0.0379(18) 0.059(2) 0.0407(18) -0.0068(17) 0.0071(14) 0.0054(16)
N6 0.0417(19) 0.056(2) 0.0446(19) -0.0171(17) 0.0064(15) -0.0030(16)
N7 0.0292(16) 0.056(2) 0.068(2) 0.0192(18) 0.0174(16) 0.0126(15)
N8 0.0264(15) 0.0407(17) 0.0513(19) -0.0073(15) -0.0008(14) 0.0009(13)
O1 0.0362(14) 0.0504(16) 0.0532(17) 0.0112(13) 0.0169(13) 0.0127(12)
O2 0.0572(18) 0.0424(15) 0.0470(16) 0.0104(13) 0.0228(14) 0.0093(13)
O3 0.0399(14) 0.0269(13) 0.0532(16) -0.0010(11) -0.0035(12) -0.0015(11)
O4 0.0307(14) 0.0377(15) 0.082(2) 0.0072(15) -0.0096(14) 0.0008(12)
O5 0.093(3) 0.063(2) 0.071(2) -0.0245(18) 0.038(2) -0.038(2)

loop_
_atom_type_symbol
_atom_type_description
_atom_type_scat_dispersion_real
_atom_type_scat_dispersion_imag
_atom_type_scat_source
C C 0.0033 0.0016 'International Tables Vol C Tables 4.2.6.8 and 6.1.1.4'
Mn Mn 0.3368 0.7283 'International Tables Vol C Tables 4.2.6.8 and 6.1.1.4'
N N 0.0061 0.0033 'International Tables Vol C Tables 4.2.6.8 and 6.1.1.4'
O O 0.0106 0.0060 'International Tables Vol C Tables 4.2.6.8 and 6.1.1.4'
H H 0.0000 0.0000 'International Tables Vol C Tables 4.2.6.8 and 6.1.1.4'

loop_
_geom_angle_atom_site_label_1
_geom_angle_atom_site_label_2
_geom_angle_atom_site_label_3
_geom_angle
_geom_angle_site_symmetry_1
_geom_angle_site_symmetry_3
O3 Mn1 O1 97.58(12) 1_455 .
O3 Mn1 O5 173.16(13) 1_455 .
O1 Mn1 O5 88.72(13) . .
O3 Mn1 N6 89.40(12) 1_455 4_565
O1 Mn1 N6 84.21(12) . 4_565
O5 Mn1 N6 93.90(16) . 4_565
O3 Mn1 N1 89.15(12) 1_455 .
O1 Mn1 N1 91.33(13) . .
O5 Mn1 N1 88.05(16) . .
N6 Mn1 N1 175.09(13) 4_565 .
O3 Mn1 N4 91.98(13) 1_455 .
O1 Mn1 N4 170.23(13) . .
O5 Mn1 N4 81.83(14) . .
N6 Mn1 N4 93.92(15) 4_565 .
N1 Mn1 N4 90.82(15) . .
O2 Mn2 O2 180.0 . 3_557
O2 Mn2 O4 88.13(13) . 3_657
O2 Mn2 O4 91.87(13) 3_557 3_657
O2 Mn2 O4 91.87(13) . 1_455
O2 Mn2 O4 88.13(13) 3_557 1_455
O4 Mn2 O4 180.0 3_657 1_455
O2 Mn2 N1 90.71(12) . 3_557
O2 Mn2 N1 89.29(12) 3_557 3_557
O4 Mn2 N1 90.13(12) 3_657 3_557
O4 Mn2 N1 89.87(12) 1_455 3_557
O2 Mn2 N1 89.29(12) . .
O2 Mn2 N1 90.71(12) 3_557 .
O4 Mn2 N1 89.87(12) 3_657 .
O4 Mn2 N1 90.13(12) 1_455 .
N1 Mn2 N1 180.0 3_557 .
O2 C1 O1 127.1(4) . .
O2 C1 C2 118.3(3) . .
O1 C1 C2 114.5(3) . .
C8 C2 N7 112.2(5) . .
C8 C2 C1 113.3(5) . .
N7 C2 C1 111.5(4) . .
C8 C2 H2A 106.5 . .
N7 C2 H2A 106.5 . .
C1 C2 H2A 106.5 . .
N8 C3 N7 108.4(4) . .
N8 C3 H3A 125.8 . .
N7 C3 H3A 125.8 . .
C5 C4 N7 107.1(4) . .
C5 C4 H4A 126.4 . .
N7 C4 H4A 126.4 . .
C4 C5 N8 108.0(4) . .
C4 C5 H5A 126.0 . .
N8 C5 H5A 126.0 . .
C9 C6 N8 113.3(4) . .
C9 C6 C7 113.8(4) . .
N8 C6 C7 109.9(3) . .
C9 C6 H6A 106.4 . .
N8 C6 H6A 106.4 . .
C7 C6 H6A 106.4 . .
O4 C7 O3 128.0(3) . .
O4 C7 C6 113.4(3) . .
O3 C7 C6 118.5(3) . .
C2 C8 H8A 109.5 . .
C2 C8 H8B 109.5 . .
H8A C8 H8B 109.5 . .
C2 C8 H8C 109.5 . .
H8A C8 H8C 109.5 . .
H8B C8 H8C 109.5 . .
C6 C9 H9A 109.5 . .
C6 C9 H9B 109.5 . .
H9A C9 H9B 109.5 . .
C6 C9 H9C 109.5 . .
H9A C9 H9C 109.5 . .
H9B C9 H9C 109.5 . .
N2 N1 Mn2 116.9(3) . .
N2 N1 Mn1 127.7(3) . .
Mn2 N1 Mn1 115.30(15) . .
N1 N2 N3 174.5(7) . .
N5 N4 Mn1 124.3(3) . .
N6 N5 N4 177.4(4) . .
N5 N6 Mn1 139.3(3) . 4_566
C3 N7 C4 108.6(4) . .
C3 N7 C2 125.8(4) . .
C4 N7 C2 125.6(4) . .
C3 N8 C5 107.9(4) . .
C3 N8 C6 122.7(4) . .
C5 N8 C6 129.3(4) . .
C1 O1 Mn1 127.3(2) . .
C1 O2 Mn2 136.7(3) . .
C7 O3 Mn1 140.5(2) . 1_655
C7 O4 Mn2 131.6(3) . 1_655
Mn1 O5 H5C 127(4) . .
Mn1 O5 H5B 122(4) . .
H5C O5 H5B 110(3) . .

loop_
_geom_bond_atom_site_label_1
_geom_bond_atom_site_label_2
_geom_bond_distance
_geom_bond_site_symmetry_2
Mn1 O3 2.125(3) 1_455
Mn1 O1 2.194(3) .
Mn1 O5 2.196(3) .
Mn1 N6 2.226(3) 4_565
Mn1 N1 2.236(3) .
Mn1 N4 2.270(4) .
Mn2 O2 2.162(3) .
Mn2 O2 2.162(3) 3_557
Mn2 O4 2.175(3) 3_657
Mn2 O4 2.175(3) 1_455
Mn2 N1 2.210(3) 3_557
Mn2 N1 2.210(3) .
C1 O2 1.238(5) .
C1 O1 1.255(4) .
C1 C2 1.522(6) .
C2 C8 1.443(9) .
C2 N7 1.472(6) .
C2 H2A 0.9800 .
C3 N8 1.322(5) .
C3 N7 1.331(5) .
C3 H3A 0.9300 .
C4 C5 1.330(7) .
C4 N7 1.359(7) .
C4 H4A 0.9300 .
C5 N8 1.369(6) .
C5 H5A 0.9300 .
C6 C9 1.465(7) .
C6 N8 1.484(5) .
C6 C7 1.548(5) .
C6 H6A 0.9800 .
C7 O4 1.241(4) .
C7 O3 1.242(4) .
C8 H8A 0.9600 .
C8 H8B 0.9600 .
C8 H8C 0.9600 .
C9 H9A 0.9600 .
C9 H9B 0.9600 .
C9 H9C 0.9600 .
N1 N2 1.145(5) .
N2 N3 1.158(6) .
N4 N5 1.188(5) .
N5 N6 1.178(5) .
N6 Mn1 2.226(3) 4_566
O3 Mn1 2.125(3) 1_655
O4 Mn2 2.175(3) 1_655
O5 H5C 0.86(2) .
O5 H5B 0.86(2) .

loop_
_geom_torsion_atom_site_label_1
_geom_torsion_atom_site_label_2
_geom_torsion_atom_site_label_3
_geom_torsion_atom_site_label_4
_geom_torsion
_geom_torsion_site_symmetry_1
_geom_torsion_site_symmetry_4
O2 C1 C2 C8 -117.2(5) . .
O1 C1 C2 C8 65.5(6) . .
O2 C1 C2 N7 10.4(6) . .
O1 C1 C2 N7 -166.9(4) . .
N7 C4 C5 N8 0.4(6) . .
C9 C6 C7 O4 -52.6(6) . .
N8 C6 C7 O4 179.2(4) . .
C9 C6 C7 O3 129.8(5) . .
N8 C6 C7 O3 1.5(6) . .
O2 Mn2 N1 N2 -138.4(4) . .
O2 Mn2 N1 N2 41.6(4) 3_557 .
O4 Mn2 N1 N2 -50.3(4) 3_657 .
O4 Mn2 N1 N2 129.7(4) 1_455 .
N1 Mn2 N1 N2 130.1(6) 3_557 .
O2 Mn2 N1 Mn1 39.18(18) . .
O2 Mn2 N1 Mn1 -140.82(18) 3_557 .
O4 Mn2 N1 Mn1 127.31(19) 3_657 .
O4 Mn2 N1 Mn1 -52.69(19) 1_455 .
N1 Mn2 N1 Mn1 -52.3(7) 3_557 .
O3 Mn1 N1 N2 -138.6(5) 1_455 .
O1 Mn1 N1 N2 123.8(5) . .
O5 Mn1 N1 N2 35.1(5) . .
N6 Mn1 N1 N2 148.5(15) 4_565 .
N4 Mn1 N1 N2 -46.7(5) . .
O3 Mn1 N1 Mn2 44.07(18) 1_455 .
O1 Mn1 N1 Mn2 -53.49(18) . .
O5 Mn1 N1 Mn2 -142.16(19) . .
N6 Mn1 N1 Mn2 -28.8(17) 4_565 .
N4 Mn1 N1 Mn2 136.04(19) . .
Mn2 N1 N2 N3 64(5) . .
Mn1 N1 N2 N3 -114(5) . .
O3 Mn1 N4 N5 173.3(4) 1_455 .
O1 Mn1 N4 N5 -18.6(11) . .
O5 Mn1 N4 N5 -3.8(4) . .
N6 Mn1 N4 N5 -97.2(4) 4_565 .
N1 Mn1 N4 N5 84.1(4) . .
Mn1 N4 N5 N6 154(10) . .
N4 N5 N6 Mn1 142(10) . 4_566
N8 C3 N7 C4 0.2(5) . .
N8 C3 N7 C2 179.0(4) . .
C5 C4 N7 C3 -0.4(6) . .
C5 C4 N7 C2 -179.2(4) . .
C8 C2 N7 C3 48.9(7) . .
C1 C2 N7 C3 -79.3(6) . .
C8 C2 N7 C4 -132.4(6) . .
C1 C2 N7 C4 99.3(6) . .
N7 C3 N8 C5 0.1(5) . .
N7 C3 N8 C6 176.0(4) . .
C4 C5 N8 C3 -0.3(6) . .
C4 C5 N8 C6 -175.9(4) . .
C9 C6 N8 C3 173.0(5) . .
C7 C6 N8 C3 -58.5(6) . .
C9 C6 N8 C5 -11.9(7) . .
C7 C6 N8 C5 116.6(5) . .
O2 C1 O1 Mn1 17.5(6) . .
C2 C1 O1 Mn1 -165.5(3) . .
O3 Mn1 O1 C1 -58.9(3) 1_455 .
O5 Mn1 O1 C1 118.4(4) . .
N6 Mn1 O1 C1 -147.6(4) 4_565 .
N1 Mn1 O1 C1 30.4(3) . .
N4 Mn1 O1 C1 133.1(8) . .
O1 C1 O2 Mn2 -50.0(6) . .
C2 C1 O2 Mn2 133.1(4) . .
O2 Mn2 O2 C1 32(62) 3_557 .
O4 Mn2 O2 C1 -75.7(4) 3_657 .
O4 Mn2 O2 C1 104.3(4) 1_455 .
N1 Mn2 O2 C1 -165.8(4) 3_557 .
N1 Mn2 O2 C1 14.2(4) . .
O4 C7 O3 Mn1 -16.7(8) . 1_655
C6 C7 O3 Mn1 160.6(3) . 1_655
O3 C7 O4 Mn2 -2.4(7) . 1_655
C6 C7 O4 Mn2 -179.8(3) . 1_655
